data_4032108
loop_
_publ_author_name
'Mallick, Abhijit'
'Oh, Juwon'
'Majewski, Marcin A.'
'St\;epie\'n, Marcin'
'Kim, Dongho'
'Rath, Harapriya'

_publ_section_title
;
 Protonation Dependent Topological Dichotomy of Core Modified Hexaphyrins:
 Synthesis, Characterization, and Excited State Dynamics.
;
_journal_issue 1
_journal_name_full 'The Journal of organic chemistry'
_journal_page_first 556
_journal_page_last 566
_journal_paper_doi 10.1021/acs.joc.6b02576
_journal_volume 82
_journal_year 2017
_chemical_formula_moiety 'C82 H58 F10 N4 S4, 2(C H2 Cl2)'
_chemical_formula_sum 'C84 H62 Cl4 F10 N4 S4'
_chemical_formula_weight 1587.41
_space_group_crystal_system monoclinic
_space_group_IT_number 15
_space_group_name_Hall '-C 2yc'
_space_group_name_H-M_alt 'C 1 2/c 1'
_symmetry_space_group_name_Hall '-C 2yc'
_symmetry_space_group_name_H-M 'C 1 2/c 1'
_atom_sites_solution_hydrogens mixed
_atom_sites_solution_primary direct
_audit_creation_date 2014-09-19
_audit_creation_method
;
Olex2 1.2
(compiled 2014.03.20 svn.r2914 for OlexSys, GUI svn.r4816)
;
_cell_angle_alpha 90
_cell_angle_beta 126.247(6)
_cell_angle_gamma 90
_cell_formula_units_Z 4
_cell_length_a 33.509(4)
_cell_length_b 13.9343(14)
_cell_length_c 20.097(3)
_cell_measurement_reflns_used 1743
_cell_measurement_temperature 100(2)
_cell_measurement_theta_max 18.50
_cell_measurement_theta_min 2.60
_cell_volume 7567.8(17)
_computing_molecular_graphics 'Olex2 (Dolomanov et al., 2009)'
_computing_publication_material 'Olex2 (Dolomanov et al., 2009)'
_computing_structure_refinement 'ShelXL (Sheldrick, 2008)'
_computing_structure_solution 'ShelXS (Sheldrick, 2008)'
_diffrn_ambient_temperature 100.15
_diffrn_measured_fraction_theta_full 0.697
_diffrn_measured_fraction_theta_max 0.997
_diffrn_measurement_device_type 'Bruker APEX-II CCD'
_diffrn_measurement_method '\f and \w scans'
_diffrn_radiation_monochromator graphite
_diffrn_radiation_type MoK\a
_diffrn_radiation_wavelength 0.71073
_diffrn_reflns_av_R_equivalents 0.1714
_diffrn_reflns_av_unetI/netI 0.0966
_diffrn_reflns_Laue_measured_fraction_full 0.697
_diffrn_reflns_Laue_measured_fraction_max 0.997
_diffrn_reflns_limit_h_max 35
_diffrn_reflns_limit_h_min -35
_diffrn_reflns_limit_k_max 14
_diffrn_reflns_limit_k_min -14
_diffrn_reflns_limit_l_max 20
_diffrn_reflns_limit_l_min -21
_diffrn_reflns_number 33764
_diffrn_reflns_point_group_measured_fraction_full 0.697
_diffrn_reflns_point_group_measured_fraction_max 0.997
_diffrn_reflns_theta_full 25.242
_diffrn_reflns_theta_max 22.231
_diffrn_reflns_theta_min 1.507
_diffrn_standards_number 0
_exptl_absorpt_coefficient_mu 0.340
_exptl_absorpt_correction_T_max 0.7447
_exptl_absorpt_correction_T_min 0.5987
_exptl_absorpt_correction_type multi-scan
_exptl_absorpt_process_details
;
SADABS-2008/1 (Bruker,2008) was used for absorption correction.
wR2(int) was 0.0769 before and 0.0603 after correction.
The Ratio of minimum to maximum transmission is 0.8039.
The \l/2 correction factor is 0.0015.
;
_exptl_crystal_colour green
_exptl_crystal_colour_primary green
_exptl_crystal_density_diffrn 1.393
_exptl_crystal_description irregular
_exptl_crystal_F_000 3264
_exptl_crystal_size_max 0.19
_exptl_crystal_size_mid 0.18
_exptl_crystal_size_min 0.18
_refine_diff_density_max 0.761
_refine_diff_density_min -0.813
_refine_diff_density_rms 0.132
_refine_ls_extinction_method none
_refine_ls_goodness_of_fit_ref 1.054
_refine_ls_hydrogen_treatment mixed
_refine_ls_matrix_type full
_refine_ls_number_parameters 457
_refine_ls_number_reflns 4774
_refine_ls_number_restraints 1
_refine_ls_restrained_S_all 1.054
_refine_ls_R_factor_all 0.1640
_refine_ls_R_factor_gt 0.0856
_refine_ls_shift/su_max 0.000
_refine_ls_shift/su_mean 0.000
_refine_ls_structure_factor_coef Fsqd
_refine_ls_weighting_details 'w=1/[\s^2^(Fo^2^)+(0.1468P)^2^+61.3335P] where P=(Fo^2^+2Fc^2^)/3'
_refine_ls_weighting_scheme calc
_refine_ls_wR_factor_gt 0.2279
_refine_ls_wR_factor_ref 0.2921
_reflns_Friedel_coverage 0.000
_reflns_number_gt 2665
_reflns_number_total 4774
_reflns_threshold_expression 'I > 2\s(I)'
_cod_data_source_file jo6b02576_si_002.cif
_cod_data_source_block HR_91
_cod_depositor_comments 'Adding full bibliography for 4032108.cif.'
_cod_original_cell_volume 7567.7(15)
_cod_database_code 4032108
_shelxl_version_number 2014/6
_shelx_space_group_comment
;
The symmetry employed for this shelxl refinement is uniquely defined
by the following loop, which should always be used as a source of
symmetry information in preference to the above space-group names.
They are only intended as comments.
;
_olex2_refinement_description
;
1. Fixed Uiso
 At 1.2 times of:
  All C(H) groups, All C(H,H) groups, All N(H) groups
 At 1.5 times of:
  All C(H,H,H) groups
2. Restrained distances
 N3-H3
 0.88 with sigma of 0.02
3. Uiso/Uaniso restraints and constraints
Uanis(C1) = Uanis(C2) = Uanis(C3) = Uanis(C4) = Uanis(C5) = Uanis(C6)
4.a Secondary CH2 refined with riding coordinates:
 C43(H43A,H43B)
4.b Aromatic/amide H refined with riding coordinates:
 C2(H2), C5(H5), C9(H9), C10(H10), C14(H14), C15(H15), C26(H26), C29(H29),
 C36(H36), C39(H39)
4.c Idealised Me refined as rotating group:
 C25(H25A,H25B,H25C), C28(H28A,H28B,H28C), C31(H31A,H31B,H31C), C35(H35A,H35B,
 H35C), C38(H38A,H38B,H38C), C41(H41A,H41B,H41C)
;

loop_
_space_group_symop_operation_xyz
'x, y, z'
'-x, y, -z+1/2'
'x+1/2, y+1/2, z'
'-x+1/2, y+1/2, -z+1/2'
'-x, -y, -z'
'x, -y, z-1/2'
'-x+1/2, -y+1/2, -z'
'x+1/2, -y+1/2, z-1/2'

loop_
_atom_site_label
_atom_site_type_symbol
_atom_site_fract_x
_atom_site_fract_y
_atom_site_fract_z
_atom_site_U_iso_or_equiv
_atom_site_adp_type
_atom_site_occupancy
_atom_site_site_symmetry_order
_atom_site_calc_flag
_atom_site_refinement_flags_posn
S1 S 0.08947(9) 0.51311(16) 0.35834(14) 0.0348(7) Uani 1 1 d .
S2 S 0.00592(9) 0.47764(17) 0.10455(14) 0.0369(7) Uani 1 1 d .
F1 F 0.3438(2) 0.4846(5) 0.8813(4) 0.0657(18) Uani 1 1 d .
F2 F 0.3224(2) 0.4785(5) 0.9917(3) 0.0681(19) Uani 1 1 d .
F3 F 0.1535(2) 0.4784(4) 0.7764(3) 0.0506(16) Uani 1 1 d .
F4 F 0.27081(19) 0.4907(4) 0.7192(3) 0.0499(15) Uani 1 1 d .
F5 F 0.2268(2) 0.4780(5) 0.9385(3) 0.0649(18) Uani 1 1 d .
N1 N 0.1370(3) 0.4233(5) 0.5172(4) 0.0287(18) Uani 1 1 d .
N3 N 0.0924(3) 0.5617(5) 0.5382(4) 0.0239(17) Uani 1 1 d D
H3 H 0.095(3) 0.527(5) 0.505(4) 0.029 Uiso 1 1 d DR
C1 C 0.0045(3) 0.5999(6) 0.1218(5) 0.0211(8) Uani 1 1 d .
C2 C 0.0342(3) 0.6274(6) 0.2102(5) 0.0211(8) Uani 1 1 d .
H2 H 0.0394 0.6902 0.2324 0.025 Uiso 1 1 calc R
C3 C 0.0540(3) 0.5366(6) 0.2560(5) 0.0211(8) Uani 1 1 d .
C4 C 0.0426(3) 0.4551(6) 0.2078(5) 0.0211(8) Uani 1 1 d .
C5 C 0.0625(3) 0.3654(6) 0.2519(5) 0.0211(8) Uani 1 1 d .
H5 H 0.0584 0.3034 0.2289 0.025 Uiso 1 1 calc R
C6 C 0.0904(3) 0.3904(6) 0.3397(5) 0.0211(8) Uani 1 1 d .
C7 C 0.1192(3) 0.3195(6) 0.4048(5) 0.027(2) Uani 1 1 d .
C8 C 0.1425(3) 0.3377(6) 0.4875(5) 0.031(2) Uani 1 1 d .
C9 C 0.1765(3) 0.2759(6) 0.5560(5) 0.030(2) Uani 1 1 d .
H9 H 0.1857 0.2126 0.5525 0.036 Uiso 1 1 calc R
C10 C 0.1925(3) 0.3237(6) 0.6248(5) 0.033(2) Uani 1 1 d .
H10 H 0.2162 0.3020 0.6797 0.040 Uiso 1 1 calc R
C11 C 0.1669(3) 0.4154(6) 0.6002(5) 0.028(2) Uani 1 1 d .
C12 C 0.1684(3) 0.4878(6) 0.6523(5) 0.029(2) Uani 1 1 d .
C13 C 0.1329(3) 0.5599(6) 0.6193(5) 0.027(2) Uani 1 1 d .
C14 C 0.1297(3) 0.6468(7) 0.6557(5) 0.034(2) Uani 1 1 d .
H14 H 0.1525 0.6654 0.7117 0.041 Uiso 1 1 calc R
C15 C 0.0897(3) 0.6964(7) 0.5978(5) 0.033(2) Uani 1 1 d .
H15 H 0.0793 0.7559 0.6060 0.040 Uiso 1 1 calc R
C17 C 0.2090(3) 0.4870(6) 0.7417(5) 0.028(2) Uani 1 1 d .
C18 C 0.2581(3) 0.4873(6) 0.7718(5) 0.034(2) Uani 1 1 d .
C19 C 0.2964(3) 0.4848(7) 0.8542(6) 0.042(3) Uani 1 1 d .
C20 C 0.2850(4) 0.4807(7) 0.9102(6) 0.044(3) Uani 1 1 d .
C21 C 0.2376(4) 0.4809(7) 0.8841(6) 0.040(3) Uani 1 1 d .
C22 C 0.1999(3) 0.4818(6) 0.8004(6) 0.033(2) Uani 1 1 d .
C23 C 0.1229(3) 0.2223(6) 0.3790(5) 0.029(2) Uani 1 1 d .
C24 C 0.0871(4) 0.1529(6) 0.3594(5) 0.033(2) Uani 1 1 d .
C25 C 0.0449(4) 0.1740(6) 0.3637(6) 0.044(3) Uani 1 1 d .
H25A H 0.0555 0.1644 0.4203 0.066 Uiso 1 1 calc GR
H25B H 0.0172 0.1308 0.3264 0.066 Uiso 1 1 calc GR
H25C H 0.0342 0.2407 0.3471 0.066 Uiso 1 1 calc GR
C26 C 0.0926(4) 0.0622(7) 0.3355(6) 0.045(3) Uani 1 1 d .
H26 H 0.0681 0.0148 0.3198 0.054 Uiso 1 1 calc R
C27 C 0.1317(5) 0.0391(7) 0.3341(6) 0.047(3) Uani 1 1 d .
C28 C 0.1367(5) -0.0643(8) 0.3143(7) 0.074(4) Uani 1 1 d .
H28A H 0.1495 -0.0643 0.2812 0.110 Uiso 1 1 calc GR
H28B H 0.1043 -0.0956 0.2833 0.110 Uiso 1 1 calc GR
H28C H 0.1597 -0.0994 0.3659 0.110 Uiso 1 1 calc GR
C29 C 0.1652(4) 0.1093(8) 0.3519(6) 0.049(3) Uani 1 1 d .
H29 H 0.1920 0.0938 0.3498 0.058 Uiso 1 1 calc R
C30 C 0.1617(4) 0.2026(7) 0.3730(5) 0.038(2) Uani 1 1 d .
C31 C 0.1978(4) 0.2770(8) 0.3900(6) 0.049(3) Uani 1 1 d .
H31A H 0.1803 0.3340 0.3567 0.073 Uiso 1 1 calc GR
H31B H 0.2194 0.2524 0.3760 0.073 Uiso 1 1 calc GR
H31C H 0.2179 0.2940 0.4487 0.073 Uiso 1 1 calc GR
C32 C -0.0221(3) 0.6678(6) 0.0544(5) 0.023(2) Uani 1 1 d .
C33 C -0.0027(3) 0.7685(6) 0.0700(5) 0.027(2) Uani 1 1 d .
C34 C 0.0416(3) 0.7866(6) 0.0798(5) 0.030(2) Uani 1 1 d .
C35 C 0.0705(4) 0.7092(7) 0.0753(6) 0.045(3) Uani 1 1 d .
H35A H 0.0833 0.6650 0.1217 0.068 Uiso 1 1 calc GR
H35B H 0.0982 0.7376 0.0779 0.068 Uiso 1 1 calc GR
H35C H 0.0490 0.6741 0.0233 0.068 Uiso 1 1 calc GR
C36 C 0.0587(3) 0.8812(7) 0.0942(5) 0.034(2) Uani 1 1 d .
H36 H 0.0886 0.8946 0.1004 0.041 Uiso 1 1 calc R
C37 C 0.0334(4) 0.9570(6) 0.0998(5) 0.033(2) Uani 1 1 d .
C38 C 0.0528(4) 1.0579(6) 0.1162(6) 0.042(3) Uani 1 1 d .
H38A H 0.0282 1.0995 0.0708 0.063 Uiso 1 1 calc GR
H38B H 0.0835 1.0593 0.1206 0.063 Uiso 1 1 calc GR
H38C H 0.0594 1.0806 0.1680 0.063 Uiso 1 1 calc GR
C39 C -0.0090(4) 0.9353(6) 0.0916(6) 0.037(2) Uani 1 1 d .
H39 H -0.0260 0.9859 0.0967 0.045 Uiso 1 1 calc R
C40 C -0.0288(3) 0.8424(6) 0.0762(5) 0.030(2) Uani 1 1 d .
C41 C -0.0756(4) 0.8235(7) 0.0678(7) 0.049(3) Uani 1 1 d .
H41A H -0.1028 0.8136 0.0096 0.073 Uiso 1 1 calc GR
H41B H -0.0830 0.8786 0.0891 0.073 Uiso 1 1 calc GR
H41C H -0.0714 0.7660 0.0994 0.073 Uiso 1 1 calc GR
C42 C 0.0648(3) 0.6445(6) 0.5207(5) 0.027(2) Uani 1 1 d .
Cl1 Cl 0.1867(2) 0.7285(4) 0.4691(4) 0.157(2) Uani 1 1 d .
Cl2 Cl 0.2364(3) 0.7207(4) 0.6446(4) 0.189(3) Uani 1 1 d .
C43 C 0.2111(8) 0.6586(12) 0.5538(10) 0.131(7) Uani 1 1 d .
H43A H 0.2370 0.6174 0.5596 0.158 Uiso 1 1 calc R
H43B H 0.1848 0.6159 0.5451 0.158 Uiso 1 1 calc R

loop_
_atom_site_aniso_label
_atom_site_aniso_U_11
_atom_site_aniso_U_22
_atom_site_aniso_U_33
_atom_site_aniso_U_23
_atom_site_aniso_U_13
_atom_site_aniso_U_12
S1 0.0484(16) 0.0282(14) 0.0332(13) 0.0027(11) 0.0271(12) 0.0020(12)
S2 0.0532(17) 0.0279(14) 0.0336(14) 0.0022(11) 0.0278(13) 0.0033(12)
F1 0.037(4) 0.086(5) 0.059(4) -0.008(4) 0.019(3) -0.005(3)
F2 0.062(4) 0.086(5) 0.025(3) -0.006(3) 0.009(3) 0.016(4)
F3 0.045(4) 0.077(4) 0.040(3) 0.005(3) 0.031(3) 0.008(3)
F4 0.045(3) 0.071(4) 0.045(3) 0.000(3) 0.033(3) -0.005(3)
F5 0.075(4) 0.093(5) 0.034(3) 0.008(3) 0.036(3) 0.014(4)
N1 0.042(5) 0.028(4) 0.023(4) 0.002(3) 0.023(4) 0.008(4)
N3 0.041(5) 0.015(4) 0.020(4) -0.001(3) 0.021(4) 0.004(3)
C1 0.029(2) 0.0204(18) 0.0277(18) 0.0067(14) 0.0245(17) 0.0019(16)
C2 0.029(2) 0.0204(18) 0.0277(18) 0.0067(14) 0.0245(17) 0.0019(16)
C3 0.029(2) 0.0204(18) 0.0277(18) 0.0067(14) 0.0245(17) 0.0019(16)
C4 0.029(2) 0.0204(18) 0.0277(18) 0.0067(14) 0.0245(17) 0.0019(16)
C5 0.029(2) 0.0204(18) 0.0277(18) 0.0067(14) 0.0245(17) 0.0019(16)
C6 0.029(2) 0.0204(18) 0.0277(18) 0.0067(14) 0.0245(17) 0.0019(16)
C7 0.038(6) 0.027(5) 0.028(5) -0.003(4) 0.026(5) 0.001(4)
C8 0.041(6) 0.028(5) 0.033(6) 0.004(4) 0.028(5) 0.004(4)
C9 0.039(6) 0.024(5) 0.033(6) 0.007(4) 0.025(5) 0.009(4)
C10 0.036(6) 0.037(6) 0.026(5) 0.002(4) 0.018(5) 0.002(5)
C11 0.038(6) 0.026(5) 0.027(5) 0.009(4) 0.023(5) 0.006(4)
C12 0.038(5) 0.022(5) 0.026(5) 0.000(4) 0.019(4) 0.005(4)
C13 0.036(6) 0.026(5) 0.029(5) -0.005(4) 0.025(5) -0.001(4)
C14 0.033(6) 0.041(6) 0.024(5) -0.008(5) 0.015(5) -0.003(5)
C15 0.043(6) 0.029(5) 0.029(5) -0.006(4) 0.022(5) 0.003(5)
C17 0.036(6) 0.022(5) 0.026(5) -0.002(4) 0.018(5) 0.002(4)
C18 0.035(6) 0.034(6) 0.033(6) -0.004(4) 0.020(5) -0.007(5)
C19 0.025(6) 0.038(6) 0.051(7) -0.004(5) 0.016(5) -0.001(5)
C20 0.057(8) 0.045(7) 0.029(6) 0.000(5) 0.025(6) 0.011(5)
C21 0.055(7) 0.049(7) 0.031(6) 0.007(5) 0.033(6) 0.021(5)
C22 0.031(6) 0.038(6) 0.038(6) 0.003(4) 0.025(5) 0.009(5)
C23 0.038(6) 0.028(6) 0.029(5) 0.007(4) 0.024(5) 0.010(5)
C24 0.059(7) 0.019(5) 0.033(5) 0.010(4) 0.034(5) 0.013(5)
C25 0.075(8) 0.018(5) 0.058(7) 0.002(5) 0.050(6) -0.007(5)
C26 0.080(8) 0.018(6) 0.037(6) 0.007(4) 0.035(6) 0.004(5)
C27 0.081(9) 0.037(7) 0.033(6) 0.011(5) 0.038(6) 0.032(6)
C28 0.122(11) 0.050(7) 0.055(7) -0.002(6) 0.055(8) 0.029(7)
C29 0.063(8) 0.053(8) 0.034(6) 0.014(5) 0.031(6) 0.023(6)
C30 0.055(7) 0.033(6) 0.032(5) 0.010(4) 0.028(5) 0.016(5)
C31 0.049(7) 0.070(8) 0.038(6) 0.011(5) 0.031(6) 0.014(6)
C32 0.034(5) 0.018(5) 0.028(5) 0.003(4) 0.024(5) 0.002(4)
C33 0.040(6) 0.018(5) 0.019(5) -0.003(4) 0.016(4) -0.003(4)
C34 0.048(6) 0.019(5) 0.038(6) 0.000(4) 0.033(5) -0.003(4)
C35 0.053(7) 0.030(6) 0.066(7) -0.004(5) 0.043(6) -0.004(5)
C36 0.039(6) 0.038(6) 0.029(5) 0.001(4) 0.023(5) -0.010(5)
C37 0.056(7) 0.019(5) 0.035(5) -0.001(4) 0.033(5) -0.001(5)
C38 0.061(7) 0.015(5) 0.051(6) -0.003(4) 0.035(6) -0.007(5)
C39 0.053(7) 0.016(5) 0.053(6) -0.005(4) 0.037(6) 0.002(5)
C40 0.033(5) 0.025(5) 0.036(5) -0.007(4) 0.023(5) 0.000(4)
C41 0.050(7) 0.037(6) 0.074(8) -0.018(5) 0.045(6) -0.007(5)
C42 0.043(6) 0.024(5) 0.029(5) -0.001(4) 0.030(5) -0.004(5)
Cl1 0.158(5) 0.122(4) 0.209(6) 0.051(4) 0.117(5) 0.025(4)
Cl2 0.339(9) 0.092(4) 0.225(7) -0.031(4) 0.216(7) -0.033(5)
C43 0.22(2) 0.076(11) 0.125(15) 0.005(10) 0.118(15) 0.001(12)

loop_
_atom_type_symbol
_atom_type_description
_atom_type_scat_dispersion_real
_atom_type_scat_dispersion_imag
_atom_type_scat_source
C C 0.0033 0.0016 'International Tables Vol C Tables 4.2.6.8 and 6.1.1.4'
H H 0.0000 0.0000 'International Tables Vol C Tables 4.2.6.8 and 6.1.1.4'
N N 0.0061 0.0033 'International Tables Vol C Tables 4.2.6.8 and 6.1.1.4'
F F 0.0171 0.0103 'International Tables Vol C Tables 4.2.6.8 and 6.1.1.4'
S S 0.1246 0.1234 'International Tables Vol C Tables 4.2.6.8 and 6.1.1.4'
Cl Cl 0.1484 0.1585 'International Tables Vol C Tables 4.2.6.8 and 6.1.1.4'

loop_
_geom_angle_atom_site_label_1
_geom_angle_atom_site_label_2
_geom_angle_atom_site_label_3
_geom_angle
_geom_angle_site_symmetry_1
C3 S1 C6 91.0(4) .
C4 S2 C1 91.3(4) .
C11 N1 C8 105.7(7) .
C13 N3 C42 111.0(7) .
C2 C1 S2 114.4(6) .
C32 C1 S2 121.7(6) .
C32 C1 C2 123.9(7) .
C3 C2 C1 105.2(7) .
C2 C3 S1 131.3(6) .
C4 C3 S1 113.3(6) .
C4 C3 C2 115.4(7) .
C3 C4 S2 113.6(6) .
C3 C4 C5 116.2(7) .
C5 C4 S2 130.2(6) .
C4 C5 C6 105.4(7) .
C5 C6 S1 114.1(6) .
C7 C6 S1 123.7(6) .
C7 C6 C5 122.0(7) .
C6 C7 C23 117.0(7) .
C8 C7 C6 124.0(8) .
C8 C7 C23 119.0(8) .
N1 C8 C9 109.3(7) .
C7 C8 N1 123.4(8) .
C7 C8 C9 127.3(8) .
C10 C9 C8 107.5(8) .
C9 C10 C11 107.0(8) .
N1 C11 C10 110.5(7) .
N1 C11 C12 121.7(8) .
C12 C11 C10 127.7(8) .
C11 C12 C17 119.5(7) .
C13 C12 C11 120.7(8) .
C13 C12 C17 119.8(7) .
N3 C13 C12 123.0(7) .
N3 C13 C14 105.6(7) .
C12 C13 C14 131.4(8) .
C15 C14 C13 109.2(8) .
C14 C15 C42 108.6(8) .
C18 C17 C12 122.3(8) .
C18 C17 C22 115.7(8) .
C22 C17 C12 121.9(8) .
F4 C18 C17 120.2(8) .
F4 C18 C19 116.2(8) .
C19 C18 C17 123.6(9) .
F1 C19 C18 122.0(9) .
F1 C19 C20 119.9(9) .
C18 C19 C20 118.1(9) .
F2 C20 C19 118.8(10) .
C21 C20 F2 120.4(9) .
C21 C20 C19 120.8(9) .
F5 C21 C20 120.5(9) .
F5 C21 C22 120.0(9) .
C20 C21 C22 119.5(8) .
F3 C22 C17 119.5(8) .
F3 C22 C21 118.2(8) .
C21 C22 C17 122.3(9) .
C24 C23 C7 119.7(8) .
C24 C23 C30 121.4(8) .
C30 C23 C7 118.8(8) .
C23 C24 C25 121.8(8) .
C23 C24 C26 117.2(9) .
C26 C24 C25 121.1(9) .
C27 C26 C24 122.7(10) .
C26 C27 C28 118.7(11) .
C29 C27 C26 118.3(9) .
C29 C27 C28 122.9(11) .
C27 C29 C30 122.9(10) .
C23 C30 C31 121.4(8) .
C29 C30 C23 117.2(10) .
C29 C30 C31 121.4(10) .
C1 C32 C33 117.6(7) .
C42 C32 C1 122.7(7) 2
C42 C32 C33 119.6(7) 2
C34 C33 C32 119.4(7) .
C34 C33 C40 121.3(8) .
C40 C33 C32 119.3(8) .
C33 C34 C35 122.3(8) .
C36 C34 C33 118.0(8) .
C36 C34 C35 119.6(8) .
C34 C36 C37 122.3(8) .
C36 C37 C38 121.3(9) .
C39 C37 C36 117.5(8) .
C39 C37 C38 121.2(8) .
C37 C39 C40 123.7(8) .
C33 C40 C39 117.3(8) .
C33 C40 C41 121.8(8) .
C39 C40 C41 120.9(8) .
N3 C42 C15 105.7(8) .
C32 C42 N3 125.5(7) 2
C32 C42 C15 128.8(8) 2
Cl1 C43 Cl2 114.8(10) .

loop_
_geom_bond_atom_site_label_1
_geom_bond_atom_site_label_2
_geom_bond_distance
_geom_bond_site_symmetry_2
S1 C3 1.691(8) .
S1 C6 1.755(8) .
S2 C1 1.745(8) .
S2 C4 1.703(8) .
F1 C19 1.339(10) .
F2 C20 1.352(11) .
F3 C22 1.329(10) .
F4 C18 1.354(10) .
F5 C21 1.339(10) .
N1 C8 1.395(11) .
N1 C11 1.349(10) .
N3 C13 1.373(11) .
N3 C42 1.387(11) .
C1 C2 1.483(11) .
C1 C32 1.448(11) .
C2 C3 1.473(11) .
C3 C4 1.392(11) .
C4 C5 1.447(11) .
C5 C6 1.470(11) .
C6 C7 1.457(11) .
C7 C8 1.378(11) .
C7 C23 1.482(12) .
C8 C9 1.442(12) .
C9 C10 1.329(12) .
C10 C11 1.455(12) .
C11 C12 1.431(12) .
C12 C13 1.391(12) .
C12 C17 1.480(12) .
C13 C14 1.450(12) .
C14 C15 1.337(12) .
C15 C42 1.447(12) .
C17 C18 1.376(12) .
C17 C22 1.385(12) .
C18 C19 1.370(13) .
C19 C20 1.387(14) .
C20 C21 1.347(14) .
C21 C22 1.383(13) .
C23 C24 1.401(12) .
C23 C30 1.402(13) .
C24 C25 1.499(13) .
C24 C26 1.401(13) .
C26 C27 1.368(14) .
C27 C28 1.530(14) .
C27 C29 1.365(15) .
C29 C30 1.395(14) .
C30 C31 1.473(14) .
C32 C33 1.501(12) .
C32 C42 1.370(12) 2
C33 C34 1.402(12) .
C33 C40 1.403(12) .
C34 C35 1.487(12) .
C34 C36 1.398(12) .
C36 C37 1.400(12) .
C37 C38 1.501(12) .
C37 C39 1.364(12) .
C39 C40 1.403(12) .
C40 C41 1.497(12) .
C42 C32 1.370(12) 2
Cl1 C43 1.694(16) .
Cl2 C43 1.723(17) .

loop_
_geom_torsion_atom_site_label_1
_geom_torsion_atom_site_label_2
_geom_torsion_atom_site_label_3
_geom_torsion_atom_site_label_4
_geom_torsion
_geom_torsion_site_symmetry_1
_geom_torsion_site_symmetry_4
S1 C3 C4 S2 178.9(4) . .
S1 C3 C4 C5 -0.2(9) . .
S1 C6 C7 C8 10.4(12) . .
S1 C6 C7 C23 -169.8(6) . .
S2 C1 C2 C3 -2.9(8) . .
S2 C1 C32 C33 -149.9(6) . .
S2 C1 C32 C42 33.0(11) . 2
S2 C4 C5 C6 -178.8(6) . .
F1 C19 C20 F2 1.4(14) . .
F1 C19 C20 C21 180.0(9) . .
F2 C20 C21 F5 -0.7(15) . .
F2 C20 C21 C22 -179.1(9) . .
F4 C18 C19 F1 -0.8(13) . .
F4 C18 C19 C20 -179.6(8) . .
F5 C21 C22 F3 -0.9(14) . .
F5 C21 C22 C17 178.5(8) . .
N1 C8 C9 C10 -2.5(10) . .
N1 C11 C12 C13 11.8(13) . .
N1 C11 C12 C17 -166.6(8) . .
N3 C13 C14 C15 -0.8(10) . .
C1 S2 C4 C3 0.2(6) . .
C1 S2 C4 C5 179.1(8) . .
C1 C2 C3 S1 -178.1(6) . .
C1 C2 C3 C4 3.1(9) . .
C1 C32 C33 C34 70.7(10) . .
C1 C32 C33 C40 -108.1(9) . .
C2 C1 C32 C33 27.4(11) . .
C2 C1 C32 C42 -149.8(8) . 2
C2 C3 C4 S2 -2.1(9) . .
C2 C3 C4 C5 178.9(7) . .
C3 S1 C6 C5 -0.1(6) . .
C3 S1 C6 C7 175.4(7) . .
C3 C4 C5 C6 0.0(9) . .
C4 S2 C1 C2 1.7(6) . .
C4 S2 C1 C32 179.2(7) . .
C4 C5 C6 S1 0.1(8) . .
C4 C5 C6 C7 -175.5(7) . .
C5 C6 C7 C8 -174.4(8) . .
C5 C6 C7 C23 5.3(11) . .
C6 S1 C3 C2 -178.7(8) . .
C6 S1 C3 C4 0.2(6) . .
C6 C7 C8 N1 6.9(13) . .
C6 C7 C8 C9 -171.6(8) . .
C6 C7 C23 C24 -89.1(9) . .
C6 C7 C23 C30 89.3(10) . .
C7 C8 C9 C10 176.2(9) . .
C7 C23 C24 C25 -0.1(12) . .
C7 C23 C24 C26 -179.9(8) . .
C7 C23 C30 C29 177.4(8) . .
C7 C23 C30 C31 -1.3(12) . .
C8 N1 C11 C10 0.4(9) . .
C8 N1 C11 C12 -175.7(8) . .
C8 C7 C23 C24 90.7(10) . .
C8 C7 C23 C30 -90.9(10) . .
C8 C9 C10 C11 2.6(10) . .
C9 C10 C11 N1 -2.0(10) . .
C9 C10 C11 C12 173.9(9) . .
C10 C11 C12 C13 -163.6(9) . .
C10 C11 C12 C17 18.0(14) . .
C11 N1 C8 C7 -177.6(8) . .
C11 N1 C8 C9 1.2(9) . .
C11 C12 C13 N3 6.2(13) . .
C11 C12 C13 C14 -170.9(9) . .
C11 C12 C17 C18 54.9(12) . .
C11 C12 C17 C22 -122.3(9) . .
C12 C13 C14 C15 176.6(9) . .
C12 C17 C18 F4 1.6(13) . .
C12 C17 C18 C19 -178.7(9) . .
C12 C17 C22 F3 -0.7(13) . .
C12 C17 C22 C21 179.9(8) . .
C13 N3 C42 C15 -1.6(9) . .
C13 N3 C42 C32 -179.7(8) . 2
C13 C12 C17 C18 -123.5(10) . .
C13 C12 C17 C22 59.2(12) . .
C13 C14 C15 C42 -0.2(10) . .
C14 C15 C42 N3 1.1(10) . .
C14 C15 C42 C32 179.0(9) . 2
C17 C12 C13 N3 -175.4(8) . .
C17 C12 C13 C14 7.6(15) . .
C17 C18 C19 F1 179.5(9) . .
C17 C18 C19 C20 0.7(14) . .
C18 C17 C22 F3 -178.1(8) . .
C18 C17 C22 C21 2.5(13) . .
C18 C19 C20 F2 -179.8(8) . .
C18 C19 C20 C21 -1.2(15) . .
C19 C20 C21 F5 -179.2(9) . .
C19 C20 C21 C22 2.3(15) . .
C20 C21 C22 F3 177.6(9) . .
C20 C21 C22 C17 -3.1(15) . .
C22 C17 C18 F4 179.0(8) . .
C22 C17 C18 C19 -1.3(13) . .
C23 C7 C8 N1 -172.9(8) . .
C23 C7 C8 C9 8.6(14) . .
C23 C24 C26 C27 2.5(13) . .
C24 C23 C30 C29 -4.1(13) . .
C24 C23 C30 C31 177.1(8) . .
C24 C26 C27 C28 174.8(9) . .
C24 C26 C27 C29 -3.9(14) . .
C25 C24 C26 C27 -177.3(9) . .
C26 C27 C29 C30 1.3(15) . .
C27 C29 C30 C23 2.7(14) . .
C27 C29 C30 C31 -178.6(9) . .
C28 C27 C29 C30 -177.4(9) . .
C30 C23 C24 C25 -178.5(8) . .
C30 C23 C24 C26 1.7(12) . .
C32 C1 C2 C3 179.7(7) . .
C32 C33 C34 C35 -0.1(12) . .
C32 C33 C34 C36 179.9(7) . .
C32 C33 C40 C39 179.4(8) . .
C32 C33 C40 C41 0.2(12) . .
C33 C34 C36 C37 0.6(13) . .
C34 C33 C40 C39 0.7(12) . .
C34 C33 C40 C41 -178.6(8) . .
C34 C36 C37 C38 179.3(8) . .
C34 C36 C37 C39 0.8(13) . .
C35 C34 C36 C37 -179.4(8) . .
C36 C37 C39 C40 -1.5(14) . .
C37 C39 C40 C33 0.8(14) . .
C37 C39 C40 C41 -179.9(9) . .
C38 C37 C39 C40 180.0(8) . .
C40 C33 C34 C35 178.7(8) . .
C40 C33 C34 C36 -1.3(12) . .
C42 N3 C13 C12 -176.2(8) . .
C42 N3 C13 C14 1.5(9) . .
C42 C32 C33 C34 -112.0(9) 2 .
C42 C32 C33 C40 69.2(10) 2 .
